data_7160521
loop_
_publ_author_name
'Zakharov, A. V.'
'Evsikova, E. E.'
'Grebennikova, P. D.'
'Krylova, M. A.'
'Fakhrutdinov, A. N.'
'Shirinian, V. Z.'

_publ_section_title
;
 Metal-free, visible-light-mediated phototransformations of
 <i>ortho</i>-biaryl appended chalcones: access to oxathia[5]helicenes and
 1,2,3,4-tetrasubstituted cyclobutanes.
;
_journal_issue 21
_journal_name_full 'Organic &amp; biomolecular chemistry'
_journal_page_first 5182
_journal_page_last 5190
_journal_paper_doi 10.1039/d5ob00490j
_journal_volume 23
_journal_year 2025
_chemical_formula_moiety 'C26 H16 O3 S'
_chemical_formula_sum 'C26 H16 O3 S'
_chemical_formula_weight 408.45
_space_group_crystal_system monoclinic
_space_group_IT_number 14
_space_group_name_Hall '-P 2ybc'
_space_group_name_H-M_alt 'P 1 21/c 1'
_atom_sites_solution_hydrogens geom
_atom_sites_solution_primary dual
_atom_sites_solution_secondary difmap
_audit_creation_date 2025-01-14
_audit_creation_method
;
Olex2 1.3
(compiled 2019.09.11 svn.r3662 for OlexSys, GUI svn.r5938)
;
_audit_update_record
;
2025-03-17 deposited with the CCDC.	2025-04-28 downloaded from the CCDC.
;
_cell_angle_alpha 90
_cell_angle_beta 94.3152(5)
_cell_angle_gamma 90
_cell_formula_units_Z 4
_cell_length_a 7.74314(5)
_cell_length_b 7.47998(5)
_cell_length_c 31.73273(18)
_cell_measurement_reflns_used 17329
_cell_measurement_temperature 99.97(10)
_cell_measurement_theta_max 79.4740
_cell_measurement_theta_min 5.5900
_cell_volume 1832.70(2)
_computing_cell_refinement 'CrysAlisPro 1.171.43.143a (Rigaku OD, 2024)'
_computing_data_collection 'CrysAlisPro system (CCD 43.143a 64-bit (release 25-10-2024))'
_computing_data_reduction 'CrysAlisPro 1.171.43.143a (Rigaku OD, 2024)'
_computing_molecular_graphics 'Olex2 1.3 (Dolomanov et al., 2009)'
_computing_publication_material 'Olex2 1.3 (Dolomanov et al., 2009)'
_computing_structure_refinement 'ShelXL 2018/3 (Sheldrick, 2015)'
_computing_structure_solution 'SHELXT 2014/5 (Sheldrick, 2014)'
_diffrn_ambient_environment N~2~
_diffrn_ambient_temperature 99.97(10)
_diffrn_detector 'Hybrid Pixel Array Detector'
_diffrn_detector_area_resol_mean 10.0000
_diffrn_detector_type HyPix
_diffrn_measured_fraction_theta_full 1.000
_diffrn_measured_fraction_theta_max 0.996
_diffrn_measurement_details
;
List of Runs (angles in degrees, time in seconds):

  # Type    Start    End  Width  t~exp~   \w     \q     \k     \f   Frames
#--------------------------------------------------------------------------
  1  \w     34.00  96.00   0.50    0.17    --   42.08-125.00 -90.00  124
  2  \w     45.00 111.00   0.50    0.68    --  117.50-125.00  60.00  132
  3  \w     46.00 111.00   0.50    0.68    --  117.50-125.00 -60.00  130
  4  \w     69.00  95.00   0.50    0.68    --  117.50-105.00-120.32   52
  5  \w     51.00 105.00   0.50    0.68    --  117.50 -95.00-150.00  108
  6  \w     52.00 102.00   0.50    0.68    --  117.50 -95.00-180.00  100
  7  \w     76.00 101.00   0.50    0.68    --  117.50 -95.00  30.00   50
  8  \w     43.00 154.00   0.50    0.68    --  117.50 -88.00 -68.70  222
  9  \w     43.00 154.00   0.50    0.68    --  117.50 -88.00 -68.70  222
 10  \w     44.00 110.00   0.50    0.68    --  117.50 -78.00 -72.43  132
 11  \w     44.00  85.00   0.50    0.68    --  117.50 -77.00 -30.00   82
 12  \w     46.00 109.00   0.50    0.68    --  117.50 -78.00  40.95  126
 13  \w     44.00  98.00   0.50    0.68    --  117.50 -75.00  70.00  108
 14  \w     50.00  80.00   0.50    0.68    --  117.50 -77.00 120.00   60
 15  \w     44.00 105.00   0.50    0.68    --  117.50 -77.00 150.00  122
 16  \w     44.00  71.00   0.50    0.68    --  117.50 -61.00  90.00   54
 17  \w     44.00  70.00   0.50    0.68    --  117.50 -61.00  30.00   52
 18  \w    -31.00  72.00   0.50    0.17    --   42.08 -75.00  70.00  206
 19  \w    -39.00  27.00   0.50    0.17    --   42.08 -19.00 -60.00  132
 20  \w     45.00  71.00   0.50    0.68    --  117.50 -61.00-180.00   52
 21  \w    149.00 178.00   0.50    0.68    --  117.50   0.00 -60.00   58
 22  \w     88.00 178.00   0.50    0.68    --  117.50  75.00-161.00  180
 23  \w     87.00 146.00   0.50    0.68    --  117.50  77.00 -60.00  118
 24  \w     96.00 122.00   0.50    0.68    --  117.50  61.00 -60.00   52
 25  \w    103.00 128.00   0.50    0.68    --  117.50  45.00-120.00   50
 26  \w     98.00 177.00   0.50    0.68    --  117.50  30.00-180.00  158
 27  \w    152.00 177.00   0.50    0.68    --  117.50  61.00 -90.00   50
 28  \w     98.00 177.00   0.50    0.68    --  117.50  30.00-180.00  158
 29  \w    133.00 176.00   0.50    0.68    --  117.50  77.00 -30.00   86
 30  \w     36.00 178.00   0.50    0.68    --  117.50   0.00 -60.00  284
 31  \w    133.00 159.00   0.50    0.68    --  117.50  30.00   0.00   52
 32  \w    116.00 142.00   0.50    0.68    --  117.50  45.00 120.00   52
 33  \w    128.00 178.00   0.50    0.68    --  117.50  77.00 120.00  100
 34  \w     96.00 163.00   0.50    0.68    --  117.50 125.00 150.00  134
 35  \w    130.00 167.00   0.50    0.68    --  117.50 125.00 120.00   74
 36  \w    102.00 144.00   0.50    0.68    --  117.50 125.00-180.00   84
 37  \w   -116.00 -12.00   0.50    0.17    --  -42.08 -75.00  70.00  208
 38  \w   -171.00 -66.00   0.50    0.68    --  -96.00 -75.00  70.00  210
 39  \w    -51.00 -19.00   0.50    0.68    --  -96.00  45.00 -30.00   64
 40  \w    -71.00 -21.00   0.50    0.68    --  -96.00  61.00  30.00  100
 41  \w    -72.00  33.00   0.50    0.17    --  -42.08  75.00-161.00  210
 42  \w    -98.00 -21.00   0.50    0.68    --  -96.00  75.00-161.00  154
 43  \w    -98.00 -21.00   0.50    0.68    --  -96.00  75.00-161.00  154
;
_diffrn_measurement_device 'four-circle diffractometer'
_diffrn_measurement_device_type 'XtaLAB Synergy, Dualflex, HyPix'
_diffrn_measurement_method '\w scans'
_diffrn_orient_matrix_type 'CrysAlisPro convention (1999,Acta A55,543-557)'
_diffrn_orient_matrix_UB_11 0.1074809000
_diffrn_orient_matrix_UB_12 -0.1188934000
_diffrn_orient_matrix_UB_13 0.0317602000
_diffrn_orient_matrix_UB_21 -0.0501982000
_diffrn_orient_matrix_UB_22 0.1204518000
_diffrn_orient_matrix_UB_23 0.0365128000
_diffrn_orient_matrix_UB_31 -0.1604540000
_diffrn_orient_matrix_UB_32 -0.1173563000
_diffrn_orient_matrix_UB_33 0.0052987000
_diffrn_radiation_monochromator mirror
_diffrn_radiation_probe x-ray
_diffrn_radiation_type 'Cu K\a'
_diffrn_radiation_wavelength 1.54184
_diffrn_reflns_av_R_equivalents 0.0315
_diffrn_reflns_av_unetI/netI 0.0211
_diffrn_reflns_Laue_measured_fraction_full 1.000
_diffrn_reflns_Laue_measured_fraction_max 0.996
_diffrn_reflns_limit_h_max 8
_diffrn_reflns_limit_h_min -9
_diffrn_reflns_limit_k_max 9
_diffrn_reflns_limit_k_min -9
_diffrn_reflns_limit_l_max 40
_diffrn_reflns_limit_l_min -38
_diffrn_reflns_number 25432
_diffrn_reflns_point_group_measured_fraction_full 1.000
_diffrn_reflns_point_group_measured_fraction_max 0.996
_diffrn_reflns_theta_full 67.684
_diffrn_reflns_theta_max 79.671
_diffrn_reflns_theta_min 2.793
_diffrn_source 'micro-focus sealed X-ray tube'
_diffrn_source_type 'PhotonJet (Cu) X-ray Source'
_exptl_absorpt_coefficient_mu 1.796
_exptl_absorpt_correction_T_max 1.000
_exptl_absorpt_correction_T_min 0.462
_exptl_absorpt_correction_type gaussian
_exptl_absorpt_process_details
;
CrysAlisPro 1.171.43.143a (Rigaku Oxford Diffraction, 2024)
Numerical absorption correction based on gaussian integration over
a multifaceted crystal model
Empirical absorption correction using spherical harmonics,
implemented in SCALE3 ABSPACK scaling algorithm.
;
_exptl_crystal_colour 'light yellow'
_exptl_crystal_density_diffrn 1.480
_exptl_crystal_density_method 'not measured'
_exptl_crystal_description plate
_exptl_crystal_F_000 848
_exptl_crystal_size_max 0.31
_exptl_crystal_size_mid 0.16
_exptl_crystal_size_min 0.07
_refine_diff_density_max 0.242
_refine_diff_density_min -0.381
_refine_diff_density_rms 0.060
_refine_ls_extinction_method none
_refine_ls_goodness_of_fit_ref 1.026
_refine_ls_hydrogen_treatment constr
_refine_ls_matrix_type full
_refine_ls_number_parameters 272
_refine_ls_number_reflns 3976
_refine_ls_number_restraints 0
_refine_ls_restrained_S_all 1.026
_refine_ls_R_factor_all 0.0347
_refine_ls_R_factor_gt 0.0338
_refine_ls_shift/su_max 0.002
_refine_ls_shift/su_mean 0.000
_refine_ls_structure_factor_coef Fsqd
_refine_ls_weighting_details 'w=1/[\s^2^(Fo^2^)+(0.0507P)^2^+0.9609P] where P=(Fo^2^+2Fc^2^)/3'
_refine_ls_weighting_scheme calc
_refine_ls_wR_factor_gt 0.0896
_refine_ls_wR_factor_ref 0.0905
_reflns_Friedel_coverage 0.000
_reflns_number_gt 3855
_reflns_number_total 3976
_reflns_threshold_expression 'I > 2\s(I)'
_cod_data_source_file d5ob00490j2.cif
_cod_data_source_block GDP41
_cod_depositor_comments 'Adding full bibliography for 7160521--7160522.cif.'
_cod_original_cell_volume 1832.703(19)
_cod_database_code 7160521
_shelx_shelxl_version_number 2018/3
_chemical_oxdiff_formula C26H16ClO3
_chemical_oxdiff_usercomment GPD41
_shelx_space_group_comment
;
The symmetry employed for this shelxl refinement is uniquely defined
by the following loop, which should always be used as a source of
symmetry information in preference to the above space-group names.
They are only intended as comments.
;
_shelx_estimated_absorpt_t_max 0.885
_shelx_estimated_absorpt_t_min 0.606
_reflns_odcompleteness_completeness 98.64
_reflns_odcompleteness_iscentric 1
_reflns_odcompleteness_theta 80.50
_olex2_refinement_description
;
1. Fixed Uiso
 At 1.2 times of:
  All C(H) groups
 At 1.5 times of:
  All C(H,H,H) groups
2.a Aromatic/amide H refined with riding coordinates:
 C4(H4), C8(H8), C9(H9), C11(H11), C12(H12), C13(H13), C14(H14), C19(H19),
 C20(H20), C23(H23), C24(H24), C26(H26), C27(H27)
2.b Idealised Me refined as rotating group:
 C28(H28A,H28B,H28C)
;
_olex2_submission_special_instructions 'No special instructions were received'
_oxdiff_exptl_absorpt_empirical_details
;
Empirical correction (ABSPACK) includes:
- Absorption correction using spherical harmonics
- Frame scaling
;
_oxdiff_exptl_absorpt_empirical_full_max 1.378
_oxdiff_exptl_absorpt_empirical_full_min 0.869

loop_
_space_group_symop_operation_xyz
'x, y, z'
'-x, y+1/2, -z+1/2'
'-x, -y, -z'
'x, -y-1/2, z-1/2'

loop_
_atom_site_label
_atom_site_type_symbol
_atom_site_fract_x
_atom_site_fract_y
_atom_site_fract_z
_atom_site_U_iso_or_equiv
_atom_site_adp_type
_atom_site_occupancy
_atom_site_site_symmetry_order
_atom_site_calc_flag
_atom_site_refinement_flags_posn
_atom_site_refinement_flags_adp
_atom_site_refinement_flags_occupancy
_atom_site_disorder_assembly
_atom_site_disorder_group
S1 S 0.89436(4) 0.81039(4) 0.61299(2) 0.01685(10) Uani 1 1 d . . . . .
O6 O 0.22697(11) 0.62390(12) 0.52919(3) 0.01588(18) Uani 1 1 d . . . . .
O21 O 0.74240(12) 0.64008(14) 0.67742(3) 0.0222(2) Uani 1 1 d . . . . .
O28 O 0.09095(11) 0.61664(12) 0.78261(3) 0.01877(19) Uani 1 1 d . . . . .
C2 C 0.68653(15) 0.75487(16) 0.59264(4) 0.0146(2) Uani 1 1 d . . . . .
C3 C 0.55421(16) 0.68849(15) 0.61696(4) 0.0148(2) Uani 1 1 d . . . . .
C4 C 0.39525(15) 0.64571(16) 0.59596(4) 0.0154(2) Uani 1 1 d . . . . .
H4 H 0.302212 0.601774 0.610878 0.018 Uiso 1 1 calc R U . . .
C5 C 0.37741(15) 0.66937(16) 0.55262(4) 0.0143(2) Uani 1 1 d . . . . .
C7 C 0.25619(16) 0.66291(16) 0.48812(4) 0.0149(2) Uani 1 1 d . . . . .
C8 C 0.12821(15) 0.63584(17) 0.45502(4) 0.0170(2) Uani 1 1 d . . . . .
H8 H 0.017295 0.589377 0.459910 0.020 Uiso 1 1 calc R U . . .
C9 C 0.17156(16) 0.67981(17) 0.41546(4) 0.0174(2) Uani 1 1 d . . . . .
H9 H 0.087092 0.668566 0.392302 0.021 Uiso 1 1 calc R U . . .
C10 C 0.34083(16) 0.74233(16) 0.40800(4) 0.0156(2) Uani 1 1 d . . . . .
C11 C 0.38310(17) 0.77571(17) 0.36601(4) 0.0185(2) Uani 1 1 d . . . . .
H11 H 0.295152 0.767581 0.343547 0.022 Uiso 1 1 calc R U . . .
C12 C 0.54869(18) 0.81953(17) 0.35722(4) 0.0200(3) Uani 1 1 d . . . . .
H12 H 0.574913 0.842132 0.328942 0.024 Uiso 1 1 calc R U . . .
C13 C 0.67941(17) 0.83075(18) 0.39044(4) 0.0195(3) Uani 1 1 d . . . . .
H13 H 0.794939 0.857205 0.384367 0.023 Uiso 1 1 calc R U . . .
C14 C 0.64129(16) 0.80371(17) 0.43165(4) 0.0174(2) Uani 1 1 d . . . . .
H14 H 0.731250 0.812943 0.453612 0.021 Uiso 1 1 calc R U . . .
C15 C 0.47146(15) 0.76253(15) 0.44205(4) 0.0142(2) Uani 1 1 d . . . . .
C16 C 0.42226(15) 0.72856(15) 0.48409(4) 0.0139(2) Uani 1 1 d . . . . .
C17 C 0.50297(15) 0.73627(15) 0.52722(4) 0.0136(2) Uani 1 1 d . . . . .
C18 C 0.66372(15) 0.78778(16) 0.54861(4) 0.0142(2) Uani 1 1 d . . . . .
C19 C 0.81601(16) 0.86872(17) 0.53362(4) 0.0171(2) Uani 1 1 d . . . . .
H19 H 0.824814 0.905026 0.505170 0.021 Uiso 1 1 calc R U . . .
C20 C 0.94539(16) 0.88759(17) 0.56439(4) 0.0188(2) Uani 1 1 d . . . . .
H20 H 1.054469 0.938796 0.559599 0.023 Uiso 1 1 calc R U . . .
C21 C 0.59159(16) 0.65605(16) 0.66291(4) 0.0164(2) Uani 1 1 d . . . . .
C22 C 0.44856(16) 0.64487(16) 0.69164(4) 0.0152(2) Uani 1 1 d . . . . .
C23 C 0.47459(15) 0.53702(17) 0.72782(4) 0.0168(2) Uani 1 1 d . . . . .
H23 H 0.577428 0.468035 0.732110 0.020 Uiso 1 1 calc R U . . .
C24 C 0.35220(16) 0.53051(17) 0.75713(4) 0.0171(2) Uani 1 1 d . . . . .
H24 H 0.369749 0.455057 0.781153 0.021 Uiso 1 1 calc R U . . .
C25 C 0.20224(15) 0.63463(16) 0.75162(4) 0.0154(2) Uani 1 1 d . . . . .
C26 C 0.17407(15) 0.74443(16) 0.71622(4) 0.0156(2) Uani 1 1 d . . . . .
H26 H 0.072736 0.816020 0.712485 0.019 Uiso 1 1 calc R U . . .
C27 C 0.29775(16) 0.74702(16) 0.68640(4) 0.0154(2) Uani 1 1 d . . . . .
H27 H 0.278762 0.819990 0.661985 0.019 Uiso 1 1 calc R U . . .
C28 C -0.05582(18) 0.7337(2) 0.78110(4) 0.0243(3) Uani 1 1 d . . . . .
H28A H -0.127172 0.714409 0.754659 0.036 Uiso 1 1 calc R U . . .
H28B H -0.016093 0.858091 0.782501 0.036 Uiso 1 1 calc R U . . .
H28C H -0.124584 0.708640 0.805115 0.036 Uiso 1 1 calc R U . . .

loop_
_atom_site_aniso_label
_atom_site_aniso_U_11
_atom_site_aniso_U_22
_atom_site_aniso_U_33
_atom_site_aniso_U_23
_atom_site_aniso_U_13
_atom_site_aniso_U_12
S1 0.01313(15) 0.02127(17) 0.01580(16) -0.00145(10) -0.00114(10) -0.00195(10)
O6 0.0131(4) 0.0192(4) 0.0151(4) -0.0005(3) -0.0002(3) -0.0022(3)
O21 0.0161(4) 0.0320(5) 0.0180(4) 0.0005(4) -0.0012(3) -0.0003(4)
O28 0.0181(4) 0.0224(4) 0.0161(4) 0.0036(3) 0.0030(3) 0.0013(4)
C2 0.0137(5) 0.0135(5) 0.0163(5) -0.0018(4) -0.0008(4) 0.0009(4)
C3 0.0148(5) 0.0145(5) 0.0150(6) -0.0012(4) 0.0008(4) 0.0010(4)
C4 0.0149(5) 0.0150(5) 0.0165(6) -0.0007(4) 0.0028(4) -0.0007(4)
C5 0.0122(5) 0.0135(5) 0.0168(6) -0.0020(4) -0.0007(4) -0.0004(4)
C7 0.0156(6) 0.0141(5) 0.0149(5) -0.0005(4) 0.0009(4) 0.0009(4)
C8 0.0133(5) 0.0176(6) 0.0198(6) -0.0009(5) -0.0010(4) -0.0007(4)
C9 0.0159(6) 0.0180(6) 0.0175(6) -0.0021(4) -0.0039(4) 0.0004(4)
C10 0.0166(6) 0.0139(5) 0.0161(6) -0.0009(4) -0.0011(4) 0.0015(4)
C11 0.0206(6) 0.0190(6) 0.0154(6) -0.0003(5) -0.0025(5) 0.0007(5)
C12 0.0248(6) 0.0202(6) 0.0150(6) 0.0007(4) 0.0022(5) -0.0012(5)
C13 0.0181(6) 0.0219(6) 0.0186(6) -0.0010(5) 0.0025(5) -0.0034(5)
C14 0.0166(6) 0.0188(6) 0.0165(6) -0.0013(4) -0.0006(4) -0.0017(4)
C15 0.0159(5) 0.0120(5) 0.0146(5) -0.0007(4) 0.0000(4) 0.0011(4)
C16 0.0138(5) 0.0115(5) 0.0160(6) -0.0009(4) -0.0010(4) 0.0009(4)
C17 0.0142(5) 0.0118(5) 0.0148(5) -0.0009(4) 0.0008(4) 0.0011(4)
C18 0.0144(5) 0.0127(5) 0.0155(5) -0.0015(4) 0.0012(4) 0.0005(4)
C19 0.0167(6) 0.0178(6) 0.0171(5) -0.0014(4) 0.0024(4) -0.0025(5)
C20 0.0162(6) 0.0206(6) 0.0198(6) -0.0024(5) 0.0024(4) -0.0038(5)
C21 0.0169(6) 0.0153(5) 0.0166(6) -0.0017(4) -0.0002(4) -0.0008(4)
C22 0.0164(5) 0.0156(5) 0.0134(5) -0.0022(4) 0.0000(4) -0.0017(4)
C23 0.0167(6) 0.0164(6) 0.0169(5) 0.0002(4) -0.0021(4) 0.0014(4)
C24 0.0194(6) 0.0167(5) 0.0146(5) 0.0029(4) -0.0021(4) -0.0004(5)
C25 0.0161(5) 0.0164(5) 0.0136(5) -0.0009(4) -0.0003(4) -0.0030(4)
C26 0.0156(5) 0.0156(5) 0.0151(5) 0.0001(4) -0.0019(4) 0.0011(4)
C27 0.0175(6) 0.0147(5) 0.0136(5) 0.0006(4) -0.0020(4) -0.0008(4)
C28 0.0206(6) 0.0316(7) 0.0212(6) 0.0027(5) 0.0053(5) 0.0064(5)

loop_
_atom_type_symbol
_atom_type_description
_atom_type_scat_dispersion_real
_atom_type_scat_dispersion_imag
_atom_type_scat_source
C C 0.0181 0.0091 'International Tables Vol C Tables 4.2.6.8 and 6.1.1.4'
H H 0.0000 0.0000 'International Tables Vol C Tables 4.2.6.8 and 6.1.1.4'
O O 0.0492 0.0322 'International Tables Vol C Tables 4.2.6.8 and 6.1.1.4'
S S 0.3331 0.5567 'International Tables Vol C Tables 4.2.6.8 and 6.1.1.4'

loop_
_exptl_crystal_face_index_h
_exptl_crystal_face_index_k
_exptl_crystal_face_index_l
_exptl_crystal_face_perp_dist
0 0 -1 0.0325
0 0 1 0.0382
0 -1 0 0.1028
0 1 0 0.0548
-1 0 1 0.1423
1 0 -1 0.1560

loop_
_geom_angle_atom_site_label_1
_geom_angle_atom_site_label_2
_geom_angle_atom_site_label_3
_geom_angle
_geom_angle_site_symmetry_1
_geom_angle_site_symmetry_3
_geom_angle_publ_flag
C20 S1 C2 90.91(6) . . ?
C7 O6 C5 105.51(9) . . ?
C25 O28 C28 117.32(10) . . ?
C3 C2 S1 124.61(9) . . ?
C18 C2 S1 111.59(9) . . ?
C18 C2 C3 123.78(11) . . ?
C2 C3 C21 119.75(11) . . ?
C4 C3 C2 117.96(11) . . ?
C4 C3 C21 122.18(11) . . ?
C3 C4 H4 121.1 . . ?
C5 C4 C3 117.72(11) . . ?
C5 C4 H4 121.1 . . ?
O6 C5 C4 121.51(11) . . ?
O6 C5 C17 111.90(10) . . ?
C4 C5 C17 126.59(11) . . ?
O6 C7 C8 121.53(11) . . ?
O6 C7 C16 112.48(10) . . ?
C16 C7 C8 125.98(11) . . ?
C7 C8 H8 121.8 . . ?
C9 C8 C7 116.44(11) . . ?
C9 C8 H8 121.8 . . ?
C8 C9 H9 119.2 . . ?
C8 C9 C10 121.61(11) . . ?
C10 C9 H9 119.2 . . ?
C9 C10 C15 120.97(11) . . ?
C11 C10 C9 119.55(11) . . ?
C11 C10 C15 119.40(11) . . ?
C10 C11 H11 119.4 . . ?
C12 C11 C10 121.22(12) . . ?
C12 C11 H11 119.4 . . ?
C11 C12 H12 120.3 . . ?
C11 C12 C13 119.48(12) . . ?
C13 C12 H12 120.3 . . ?
C12 C13 H13 119.7 . . ?
C14 C13 C12 120.59(12) . . ?
C14 C13 H13 119.7 . . ?
C13 C14 H14 119.2 . . ?
C13 C14 C15 121.55(12) . . ?
C15 C14 H14 119.2 . . ?
C10 C15 C16 117.41(11) . . ?
C14 C15 C10 117.62(11) . . ?
C14 C15 C16 124.85(11) . . ?
C7 C16 C15 117.33(11) . . ?
C7 C16 C17 105.11(10) . . ?
C15 C16 C17 137.50(11) . . ?
C5 C17 C16 104.97(10) . . ?
C5 C17 C18 116.20(11) . . ?
C18 C17 C16 138.83(11) . . ?
C2 C18 C17 117.54(11) . . ?
C2 C18 C19 110.79(11) . . ?
C17 C18 C19 131.67(11) . . ?
C18 C19 H19 123.6 . . ?
C20 C19 C18 112.73(11) . . ?
C20 C19 H19 123.6 . . ?
S1 C20 H20 123.1 . . ?
C19 C20 S1 113.86(9) . . ?
C19 C20 H20 123.1 . . ?
O21 C21 C3 119.56(11) . . ?
O21 C21 C22 119.67(11) . . ?
C3 C21 C22 120.76(11) . . ?
C23 C22 C21 117.71(11) . . ?
C27 C22 C21 123.42(11) . . ?
C27 C22 C23 118.63(11) . . ?
C22 C23 H23 119.7 . . ?
C24 C23 C22 120.54(11) . . ?
C24 C23 H23 119.7 . . ?
C23 C24 H24 119.9 . . ?
C23 C24 C25 120.19(11) . . ?
C25 C24 H24 119.9 . . ?
O28 C25 C24 114.79(11) . . ?
O28 C25 C26 124.77(11) . . ?
C26 C25 C24 120.44(11) . . ?
C25 C26 H26 120.7 . . ?
C25 C26 C27 118.70(11) . . ?
C27 C26 H26 120.7 . . ?
C22 C27 C26 121.48(11) . . ?
C22 C27 H27 119.3 . . ?
C26 C27 H27 119.3 . . ?
O28 C28 H28A 109.5 . . ?
O28 C28 H28B 109.5 . . ?
O28 C28 H28C 109.5 . . ?
H28A C28 H28B 109.5 . . ?
H28A C28 H28C 109.5 . . ?
H28B C28 H28C 109.5 . . ?

loop_
_geom_bond_atom_site_label_1
_geom_bond_atom_site_label_2
_geom_bond_distance
_geom_bond_site_symmetry_2
_geom_bond_publ_flag
S1 C2 1.7386(12) . ?
S1 C20 1.7204(13) . ?
O6 C5 1.3767(14) . ?
O6 C7 1.3709(14) . ?
O21 C21 1.2284(16) . ?
O28 C25 1.3620(15) . ?
O28 C28 1.4325(16) . ?
C2 C3 1.4181(17) . ?
C2 C18 1.4167(17) . ?
C3 C4 1.3922(17) . ?
C3 C21 1.4850(16) . ?
C4 H4 0.9500 . ?
C4 C5 1.3830(17) . ?
C5 C17 1.4012(16) . ?
C7 C8 1.4034(17) . ?
C7 C16 1.3913(17) . ?
C8 H8 0.9500 . ?
C8 C9 1.3639(18) . ?
C9 H9 0.9500 . ?
C9 C10 1.4281(17) . ?
C10 C11 1.4178(17) . ?
C10 C15 1.4315(16) . ?
C11 H11 0.9500 . ?
C11 C12 1.3723(19) . ?
C12 H12 0.9500 . ?
C12 C13 1.4078(18) . ?
C13 H13 0.9500 . ?
C13 C14 1.3771(18) . ?
C14 H14 0.9500 . ?
C14 C15 1.4137(17) . ?
C15 C16 1.4371(16) . ?
C16 C17 1.4624(16) . ?
C17 C18 1.4252(16) . ?
C18 C19 1.4380(17) . ?
C19 H19 0.9500 . ?
C19 C20 1.3527(17) . ?
C20 H20 0.9500 . ?
C21 C22 1.4888(17) . ?
C22 C23 1.4054(17) . ?
C22 C27 1.3949(17) . ?
C23 H23 0.9500 . ?
C23 C24 1.3776(17) . ?
C24 H24 0.9500 . ?
C24 C25 1.3982(17) . ?
C25 C26 1.3954(17) . ?
C26 H26 0.9500 . ?
C26 C27 1.3962(17) . ?
C27 H27 0.9500 . ?
C28 H28A 0.9800 . ?
C28 H28B 0.9800 . ?
C28 H28C 0.9800 . ?

loop_
_geom_torsion_atom_site_label_1
_geom_torsion_atom_site_label_2
_geom_torsion_atom_site_label_3
_geom_torsion_atom_site_label_4
_geom_torsion
_geom_torsion_site_symmetry_1
_geom_torsion_site_symmetry_2
_geom_torsion_site_symmetry_3
_geom_torsion_site_symmetry_4
_geom_torsion_publ_flag
S1 C2 C3 C4 -178.42(9) . . . . ?
S1 C2 C3 C21 -2.24(16) . . . . ?
S1 C2 C18 C17 175.64(9) . . . . ?
S1 C2 C18 C19 -3.66(13) . . . . ?
O6 C5 C17 C16 -0.84(13) . . . . ?
O6 C5 C17 C18 179.82(10) . . . . ?
O6 C7 C8 C9 179.83(11) . . . . ?
O6 C7 C16 C15 175.85(10) . . . . ?
O6 C7 C16 C17 -1.83(13) . . . . ?
O21 C21 C22 C23 -30.02(17) . . . . ?
O21 C21 C22 C27 144.30(13) . . . . ?
O28 C25 C26 C27 -178.62(11) . . . . ?
C2 S1 C20 C19 -1.83(11) . . . . ?
C2 C3 C4 C5 0.56(17) . . . . ?
C2 C3 C21 O21 -19.42(18) . . . . ?
C2 C3 C21 C22 159.84(11) . . . . ?
C2 C18 C19 C20 2.35(15) . . . . ?
C3 C2 C18 C17 -5.63(18) . . . . ?
C3 C2 C18 C19 175.07(11) . . . . ?
C3 C4 C5 O6 177.45(10) . . . . ?
C3 C4 C5 C17 -1.41(19) . . . . ?
C3 C21 C22 C23 150.72(12) . . . . ?
C3 C21 C22 C27 -34.95(18) . . . . ?
C4 C3 C21 O21 156.60(12) . . . . ?
C4 C3 C21 C22 -24.15(18) . . . . ?
C4 C5 C17 C16 178.11(12) . . . . ?
C4 C5 C17 C18 -1.23(18) . . . . ?
C5 O6 C7 C8 -179.04(11) . . . . ?
C5 O6 C7 C16 1.33(13) . . . . ?
C5 C17 C18 C2 4.51(16) . . . . ?
C5 C17 C18 C19 -176.37(12) . . . . ?
C7 O6 C5 C4 -179.25(11) . . . . ?
C7 O6 C5 C17 -0.24(13) . . . . ?
C7 C8 C9 C10 2.75(19) . . . . ?
C7 C16 C17 C5 1.56(13) . . . . ?
C7 C16 C17 C18 -179.35(14) . . . . ?
C8 C7 C16 C15 -3.76(19) . . . . ?
C8 C7 C16 C17 178.55(12) . . . . ?
C8 C9 C10 C11 176.07(12) . . . . ?
C8 C9 C10 C15 -0.50(19) . . . . ?
C9 C10 C11 C12 -173.78(12) . . . . ?
C9 C10 C15 C14 172.37(11) . . . . ?
C9 C10 C15 C16 -3.89(17) . . . . ?
C10 C11 C12 C13 0.3(2) . . . . ?
C10 C15 C16 C7 5.75(17) . . . . ?
C10 C15 C16 C17 -177.56(13) . . . . ?
C11 C10 C15 C14 -4.20(17) . . . . ?
C11 C10 C15 C16 179.54(11) . . . . ?
C11 C12 C13 C14 -2.1(2) . . . . ?
C12 C13 C14 C15 0.6(2) . . . . ?
C13 C14 C15 C10 2.57(18) . . . . ?
C13 C14 C15 C16 178.52(12) . . . . ?
C14 C15 C16 C7 -170.21(11) . . . . ?
C14 C15 C16 C17 6.5(2) . . . . ?
C15 C10 C11 C12 2.84(19) . . . . ?
C15 C16 C17 C5 -175.39(14) . . . . ?
C15 C16 C17 C18 3.7(3) . . . . ?
C16 C7 C8 C9 -0.59(19) . . . . ?
C16 C17 C18 C2 -174.52(13) . . . . ?
C16 C17 C18 C19 4.6(2) . . . . ?
C17 C18 C19 C20 -176.81(12) . . . . ?
C18 C2 C3 C4 3.01(18) . . . . ?
C18 C2 C3 C21 179.19(11) . . . . ?
C18 C19 C20 S1 0.03(15) . . . . ?
C20 S1 C2 C3 -175.58(11) . . . . ?
C20 S1 C2 C18 3.14(10) . . . . ?
C21 C3 C4 C5 -175.52(11) . . . . ?
C21 C22 C23 C24 175.59(11) . . . . ?
C21 C22 C27 C26 -174.03(11) . . . . ?
C22 C23 C24 C25 -1.47(19) . . . . ?
C23 C22 C27 C26 0.25(18) . . . . ?
C23 C24 C25 O28 179.91(11) . . . . ?
C23 C24 C25 C26 0.73(19) . . . . ?
C24 C25 C26 C27 0.47(18) . . . . ?
C25 C26 C27 C22 -0.96(18) . . . . ?
C27 C22 C23 C24 0.98(18) . . . . ?
C28 O28 C25 C24 173.53(11) . . . . ?
C28 O28 C25 C26 -7.33(18) . . . . ?

loop_
_exptl_oxdiff_crystal_face_indexfrac_h
_exptl_oxdiff_crystal_face_indexfrac_k
_exptl_oxdiff_crystal_face_indexfrac_l
_exptl_oxdiff_crystal_face_x
_exptl_oxdiff_crystal_face_y
_exptl_oxdiff_crystal_face_z
0.0002 -0.0000 -0.9991 -0.0317 -0.0365 -0.0053
-0.0002 0.0000 0.9991 0.0317 0.0365 0.0053
0.0003 -0.9990 0.0014 0.1188 -0.1203 0.1172
-0.0003 0.9990 -0.0014 -0.1188 0.1203 -0.1172
-0.9994 -0.0007 0.9973 -0.0757 0.0865 0.1657
0.9994 0.0007 -0.9973 0.0757 -0.0865 -0.1657
